data_4301909
loop_
_publ_author_name
'Jeffrey D. Rinehart'
'T. David Harris'
'Stosh A. Kozimor'
'Bart M. Bartlett'
'Jeffrey R. Long'

_publ_section_title
;
Magnetic Exchange Coupling in Actinide-Containing Molecules
;
_journal_name_full 'Inorganic Chemistry'
_journal_page_first 3382
_journal_page_last 3395
_journal_paper_doi 10.1021/ic801303w
_journal_volume 48
_journal_year 2009
_chemical_formula_sum 'C26 H44 N8 P2 U'
_chemical_formula_weight 768.66
_chemical_name_systematic
; 
 ? 
;
_space_group_IT_number 14
_symmetry_cell_setting monoclinic
_symmetry_space_group_name_Hall '-P 2yn'
_symmetry_space_group_name_H-M 'P 1 21/n 1'
_atom_sites_solution_hydrogens geom
_atom_sites_solution_primary direct
_atom_sites_solution_secondary difmap
_audit_creation_method SHELXL-97
_cell_angle_alpha 90.00
_cell_angle_beta 100.843(2)
_cell_angle_gamma 90.00
_cell_formula_units_Z 4
_cell_length_a 8.2448(9)
_cell_length_b 18.8088(19)
_cell_length_c 21.208(2)
_cell_measurement_reflns_used 2062
_cell_measurement_temperature 174(2)
_cell_measurement_theta_max 24.45
_cell_measurement_theta_min 1.46
_cell_volume 3230.1(6)
_computing_cell_refinement 'Bruker SMART'
_computing_data_collection 'Bruker SMART'
_computing_data_reduction 'Bruker SAINT'
_computing_molecular_graphics 'Bruker SHELXTL'
_computing_publication_material 'Bruker SHELXTL'
_computing_structure_refinement 'SHELXL-97 (Sheldrick, 1997)'
_computing_structure_solution 'SHELXS-97 (Sheldrick, 1990)'
_diffrn_ambient_temperature 174(2)
_diffrn_measured_fraction_theta_full 0.996
_diffrn_measured_fraction_theta_max 0.996
_diffrn_measurement_device_type 'CCD area detector'
_diffrn_measurement_method 'phi and omega scans'
_diffrn_radiation_monochromator graphite
_diffrn_radiation_source 'fine-focus sealed tube'
_diffrn_radiation_type MoK\a
_diffrn_radiation_wavelength 0.71073
_diffrn_reflns_av_R_equivalents 0.0544
_diffrn_reflns_av_sigmaI/netI 0.0714
_diffrn_reflns_limit_h_max 9
_diffrn_reflns_limit_h_min -9
_diffrn_reflns_limit_k_max 9
_diffrn_reflns_limit_k_min -21
_diffrn_reflns_limit_l_max 24
_diffrn_reflns_limit_l_min -24
_diffrn_reflns_number 15648
_diffrn_reflns_theta_full 24.45
_diffrn_reflns_theta_max 24.45
_diffrn_reflns_theta_min 1.46
_exptl_absorpt_coefficient_mu 5.152
_exptl_absorpt_correction_T_max 0.7474
_exptl_absorpt_correction_T_min 0.2449
_exptl_absorpt_correction_type none
_exptl_crystal_colour blue/green
_exptl_crystal_density_diffrn 1.581
_exptl_crystal_density_method 'not measured'
_exptl_crystal_description needle
_exptl_crystal_F_000 1512
_exptl_crystal_size_max 0.38
_exptl_crystal_size_mid 0.09
_exptl_crystal_size_min 0.06
_refine_diff_density_max 0.542
_refine_diff_density_min -1.201
_refine_diff_density_rms 0.130
_refine_ls_extinction_method none
_refine_ls_goodness_of_fit_ref 1.027
_refine_ls_hydrogen_treatment constr
_refine_ls_matrix_type full
_refine_ls_number_parameters 349
_refine_ls_number_reflns 5319
_refine_ls_number_restraints 0
_refine_ls_restrained_S_all 1.027
_refine_ls_R_factor_all 0.0620
_refine_ls_R_factor_gt 0.0366
_refine_ls_shift/su_max 0.001
_refine_ls_shift/su_mean 0.000
_refine_ls_structure_factor_coef Fsqd
_refine_ls_weighting_details 'calc w=1/[\s^2^(Fo^2^)+(0.0076P)^2^+1.1104P] where P=(Fo^2^+2Fc^2^)/3'
_refine_ls_weighting_scheme calc
_refine_ls_wR_factor_gt 0.0725
_refine_ls_wR_factor_ref 0.0789
_reflns_number_gt 3741
_reflns_number_total 5319
_reflns_threshold_expression >2sigma(I)
_cod_data_source_file ic801303w_si_001_3.cif
_cod_data_source_block sak26a
_cod_depositor_comments
;
The following automatic conversions were performed:
'_symmetry_cell_setting' value 'Monoclinic' changed to 'monoclinic'
according to '/home/saulius/struct/CIF-dictionaries/cif_core.dic'
dictionary named 'cif_core.dic' version 2.4.1 from 2010-06-29.

Automatic conversion script
Id: cif_fix_enum 1527 2010-12-29 10:47:43Z saulius 
;
_cod_original_cell_volume 3230.2(6)
_cod_original_sg_symbol_H-M 'P 21/n'
_cod_database_code 4301909

loop_
_symmetry_equiv_pos_as_xyz
'x, y, z'
'-x+1/2, y+1/2, -z+1/2'
'-x, -y, -z'
'x-1/2, -y-1/2, z-1/2'

loop_
_atom_site_label
_atom_site_type_symbol
_atom_site_fract_x
_atom_site_fract_y
_atom_site_fract_z
_atom_site_U_iso_or_equiv
_atom_site_adp_type
_atom_site_occupancy
_atom_site_symmetry_multiplicity
_atom_site_calc_flag
_atom_site_refinement_flags
_atom_site_disorder_assembly
_atom_site_disorder_group
U1A U 0.32117(2) 0.253862(12) 0.111727(10) 0.02118(9) Uani 1 1 d . . .
P2A P 0.9813(2) 0.23426(10) 0.02658(8) 0.0290(4) Uani 1 1 d . . .
P1A P 0.6367(2) 0.16699(10) 0.15545(9) 0.0278(4) Uani 1 1 d . . .
N1A N 0.3547(6) 0.2735(3) 0.0030(2) 0.0249(13) Uani 1 1 d . . .
N2A N 0.3758(6) 0.2008(3) 0.0125(2) 0.0249(13) Uani 1 1 d . . .
N3A N 0.2315(6) 0.1366(3) 0.1371(3) 0.0275(13) Uani 1 1 d . . .
N4A N 0.2638(6) 0.1737(3) 0.1932(2) 0.0278(13) Uani 1 1 d . . .
N5A N 0.5097(6) 0.3222(3) 0.1918(2) 0.0288(13) Uani 1 1 d . . .
N6A N 0.5420(6) 0.3388(3) 0.1314(3) 0.0293(13) Uani 1 1 d . . .
N7A N 0.1375(6) 0.3289(3) 0.1583(3) 0.0291(13) Uani 1 1 d . . .
N8A N 0.1793(6) 0.3672(3) 0.1075(2) 0.0285(13) Uani 1 1 d . . .
C1A C 0.3741(9) 0.2887(4) -0.0570(3) 0.0372(18) Uani 1 1 d . A .
C2A C 0.4055(8) 0.2259(4) -0.0873(3) 0.0404(19) Uani 1 1 d . . .
H2AA H 0.4220 0.2204 -0.1302 0.049 Uiso 1 1 calc R A .
C3A C 0.4077(8) 0.1731(4) -0.0414(3) 0.0315(17) Uani 1 1 d . . .
C4A C 0.3563(11) 0.3639(4) -0.0818(4) 0.059(3) Uani 1 1 d . . .
H4AA H 0.3354 0.3957 -0.0475 0.089 Uiso 1 1 calc R A .
H4BA H 0.2636 0.3666 -0.1182 0.089 Uiso 1 1 calc R . .
H4CA H 0.4582 0.3784 -0.0957 0.089 Uiso 1 1 calc R . .
C5A C 0.4312(11) 0.0949(4) -0.0474(4) 0.057(2) Uani 1 1 d . . .
H5AA H 0.4279 0.0718 -0.0062 0.086 Uiso 1 1 calc R A .
H5BA H 0.5383 0.0857 -0.0595 0.086 Uiso 1 1 calc R . .
H5CA H 0.3428 0.0757 -0.0805 0.086 Uiso 1 1 calc R . .
C6A C 0.1798(7) 0.0710(3) 0.1485(4) 0.0324(18) Uani 1 1 d . A .
C7A C 0.1765(8) 0.0663(4) 0.2142(3) 0.0383(19) Uani 1 1 d . . .
H7AA H 0.1430 0.0266 0.2364 0.046 Uiso 1 1 calc R A .
C8A C 0.2315(8) 0.1307(4) 0.2398(3) 0.0372(18) Uani 1 1 d . . .
C9A C 0.1361(10) 0.0171(4) 0.0963(4) 0.053(2) Uani 1 1 d . . .
H9AA H 0.1527 0.0376 0.0555 0.080 Uiso 1 1 calc R A .
H9BA H 0.0202 0.0032 0.0927 0.080 Uiso 1 1 calc R . .
H9CA H 0.2068 -0.0249 0.1063 0.080 Uiso 1 1 calc R . .
C10A C 0.2554(10) 0.1570(5) 0.3081(3) 0.057(2) Uani 1 1 d . . .
H10A H 0.2979 0.2057 0.3103 0.085 Uiso 1 1 calc R A .
H10B H 0.3344 0.1262 0.3358 0.085 Uiso 1 1 calc R . .
H10C H 0.1494 0.1561 0.3227 0.085 Uiso 1 1 calc R . .
C11A C 0.5600(8) 0.3767(4) 0.2303(3) 0.0339(17) Uani 1 1 d . A .
C12A C 0.6289(9) 0.4287(4) 0.1982(4) 0.044(2) Uani 1 1 d . . .
H12A H 0.6758 0.4725 0.2149 0.052 Uiso 1 1 calc R A .
C13A C 0.6150(8) 0.4029(4) 0.1353(3) 0.0327(17) Uani 1 1 d . . .
C14A C 0.5394(9) 0.3744(4) 0.2995(3) 0.053(2) Uani 1 1 d . . .
H14A H 0.4858 0.3297 0.3076 0.080 Uiso 1 1 calc R A .
H14B H 0.4710 0.4145 0.3081 0.080 Uiso 1 1 calc R . .
H14C H 0.6480 0.3774 0.3276 0.080 Uiso 1 1 calc R . .
C15A C 0.6610(9) 0.4369(4) 0.0786(4) 0.052(2) Uani 1 1 d . . .
H15A H 0.6364 0.4046 0.0418 0.079 Uiso 1 1 calc R A .
H15B H 0.7793 0.4479 0.0875 0.079 Uiso 1 1 calc R . .
H15C H 0.5979 0.4810 0.0687 0.079 Uiso 1 1 calc R . .
C16A C 0.0839(8) 0.3752(4) 0.1968(3) 0.0353(18) Uani 1 1 d . A .
C17A C 0.0869(8) 0.4427(4) 0.1712(3) 0.0385(19) Uani 1 1 d . . .
H17A H 0.0518 0.4855 0.1883 0.046 Uiso 1 1 calc R A .
C18A C 0.1510(8) 0.4355(4) 0.1160(3) 0.0324(17) Uani 1 1 d . . .
C19A C 0.0334(9) 0.3515(5) 0.2586(3) 0.055(2) Uani 1 1 d . . .
H19A H 0.0457 0.2998 0.2630 0.083 Uiso 1 1 calc R A .
H19B H -0.0821 0.3645 0.2577 0.083 Uiso 1 1 calc R . .
H19C H 0.1039 0.3747 0.2951 0.083 Uiso 1 1 calc R . .
C20A C 0.1913(9) 0.4899(4) 0.0696(4) 0.051(2) Uani 1 1 d . . .
H20A H 0.2356 0.4661 0.0354 0.076 Uiso 1 1 calc R A .
H20B H 0.2736 0.5232 0.0922 0.076 Uiso 1 1 calc R . .
H20C H 0.0908 0.5160 0.0508 0.076 Uiso 1 1 calc R . .
C21A C 0.788(2) 0.1654(10) 0.1022(10) 0.041(5) Uani 0.50 1 d P A 1
H21A H 0.8969 0.1524 0.1279 0.049 Uiso 0.50 1 calc PR A 1
H21B H 0.7558 0.1277 0.0697 0.049 Uiso 0.50 1 calc PR A 1
C22A C 0.8054(15) 0.2341(9) 0.0680(7) 0.031(3) Uani 0.50 1 d P A 1
H22A H 0.8188 0.2735 0.0996 0.038 Uiso 0.50 1 calc PR A 1
H22B H 0.7029 0.2430 0.0363 0.038 Uiso 0.50 1 calc PR A 1
C21B C 0.8247(19) 0.2013(9) 0.1299(7) 0.029(4) Uani 0.50 1 d P A 2
H21C H 0.8299 0.2536 0.1351 0.035 Uiso 0.50 1 calc PR A 2
H21D H 0.9239 0.1807 0.1574 0.035 Uiso 0.50 1 calc PR A 2
C22B C 0.8238(17) 0.1824(10) 0.0605(8) 0.036(4) Uani 0.50 1 d P A 2
H22C H 0.7128 0.1920 0.0348 0.043 Uiso 0.50 1 calc PR A 2
H22D H 0.8466 0.1310 0.0574 0.043 Uiso 0.50 1 calc PR A 2
C23A C 0.7283(12) 0.1812(6) 0.2384(4) 0.109(5) Uani 1 1 d . A .
H23A H 0.8283 0.1521 0.2495 0.164 Uiso 1 1 calc R . .
H23B H 0.6495 0.1676 0.2655 0.164 Uiso 1 1 calc R . .
H23C H 0.7571 0.2315 0.2452 0.164 Uiso 1 1 calc R . .
C24A C 0.6259(12) 0.0712(4) 0.1546(5) 0.092(4) Uani 1 1 d . A .
H24A H 0.7363 0.0514 0.1698 0.137 Uiso 1 1 calc R . .
H24B H 0.5839 0.0547 0.1107 0.137 Uiso 1 1 calc R . .
H24C H 0.5515 0.0553 0.1827 0.137 Uiso 1 1 calc R . .
C25A C 0.9578(9) 0.1728(3) -0.0400(3) 0.089(4) Uani 1 1 d . A .
H25A H 0.9964 0.1256 -0.0242 0.133 Uiso 1 1 calc R . .
H25B H 1.0232 0.1893 -0.0712 0.133 Uiso 1 1 calc R . .
H25C H 0.8412 0.1701 -0.0606 0.133 Uiso 1 1 calc R . .
C26A C 0.9035(9) 0.3143(3) -0.0145(3) 0.105(4) Uani 1 1 d R A .
H26A H 0.9091 0.3522 0.0162 0.157 Uiso 1 1 d R . .
H26B H 0.7908 0.3075 -0.0355 0.157 Uiso 1 1 d R . .
H26C H 0.9692 0.3263 -0.0458 0.157 Uiso 1 1 d R . .

loop_
_atom_site_aniso_label
_atom_site_aniso_U_11
_atom_site_aniso_U_22
_atom_site_aniso_U_33
_atom_site_aniso_U_23
_atom_site_aniso_U_13
_atom_site_aniso_U_12
U1A 0.02437(12) 0.01994(14) 0.01980(13) 0.00056(14) 0.00568(8) -0.00091(13)
P2A 0.0259(8) 0.0390(12) 0.0221(8) -0.0003(8) 0.0048(7) -0.0006(8)
P1A 0.0236(9) 0.0303(10) 0.0303(10) 0.0057(8) 0.0070(8) 0.0030(8)
N1A 0.026(3) 0.025(3) 0.026(3) 0.000(2) 0.011(2) -0.001(2)
N2A 0.027(3) 0.019(3) 0.027(3) 0.002(3) 0.001(2) 0.002(2)
N3A 0.026(3) 0.031(3) 0.025(3) 0.000(3) 0.004(3) -0.002(3)
N4A 0.024(3) 0.031(3) 0.028(3) 0.012(3) 0.002(2) 0.000(2)
N5A 0.029(3) 0.034(3) 0.023(3) -0.003(3) 0.004(2) -0.003(3)
N6A 0.029(3) 0.030(3) 0.029(3) -0.002(3) 0.006(3) -0.003(3)
N7A 0.035(3) 0.026(3) 0.028(3) 0.000(3) 0.008(3) -0.001(3)
N8A 0.037(3) 0.029(3) 0.020(3) -0.003(3) 0.006(3) 0.004(3)
C1A 0.047(4) 0.041(5) 0.025(4) -0.006(4) 0.010(3) -0.012(4)
C2A 0.048(4) 0.048(5) 0.029(4) -0.008(4) 0.018(3) -0.003(4)
C3A 0.031(4) 0.036(4) 0.029(4) -0.017(4) 0.010(3) -0.003(3)
C4A 0.101(7) 0.047(5) 0.035(5) 0.000(4) 0.028(5) -0.016(5)
C5A 0.085(6) 0.042(5) 0.043(5) -0.021(4) 0.010(5) 0.004(5)
C6A 0.024(4) 0.020(4) 0.053(5) 0.008(4) 0.007(4) -0.002(3)
C7A 0.036(4) 0.038(5) 0.043(5) 0.020(4) 0.016(4) -0.002(3)
C8A 0.033(4) 0.038(5) 0.038(4) 0.007(4) 0.002(3) 0.001(3)
C9A 0.073(6) 0.026(4) 0.062(6) -0.003(4) 0.016(5) -0.016(4)
C10A 0.076(6) 0.075(6) 0.021(4) 0.016(4) 0.015(4) 0.004(5)
C11A 0.024(4) 0.040(5) 0.034(4) -0.013(4) -0.003(3) 0.006(3)
C12A 0.051(5) 0.029(4) 0.048(5) -0.024(4) 0.003(4) -0.016(4)
C13A 0.026(4) 0.025(4) 0.046(5) -0.002(4) 0.005(3) -0.008(3)
C14A 0.064(5) 0.061(6) 0.032(4) -0.012(4) 0.003(4) 0.010(5)
C15A 0.063(6) 0.042(5) 0.055(5) 0.003(4) 0.019(5) -0.022(4)
C16A 0.026(4) 0.047(5) 0.035(4) -0.007(4) 0.011(3) 0.008(3)
C17A 0.036(4) 0.029(4) 0.051(5) -0.013(4) 0.011(4) 0.006(3)
C18A 0.032(4) 0.023(4) 0.041(5) 0.003(3) 0.005(3) 0.005(3)
C19A 0.059(5) 0.074(6) 0.038(5) 0.009(5) 0.024(4) 0.016(5)
C20A 0.058(5) 0.033(5) 0.062(6) -0.001(4) 0.018(4) 0.001(4)
C21A 0.039(11) 0.042(12) 0.051(14) 0.019(10) 0.031(10) 0.021(9)
C22A 0.016(6) 0.045(11) 0.035(8) 0.010(8) 0.010(6) -0.004(7)
C21B 0.032(9) 0.027(9) 0.031(10) 0.006(7) 0.013(7) 0.003(8)
C22B 0.016(7) 0.043(11) 0.045(11) -0.014(10) -0.003(7) -0.007(8)
C23A 0.099(8) 0.145(11) 0.057(6) -0.036(7) -0.053(6) 0.071(8)
C24A 0.083(7) 0.036(5) 0.136(10) 0.014(6) -0.031(7) 0.012(5)
C25A 0.077(7) 0.097(8) 0.076(7) -0.051(6) -0.028(6) 0.017(6)
C26A 0.100(8) 0.064(7) 0.119(9) 0.014(7) -0.062(7) 0.014(6)

loop_
_atom_type_symbol
_atom_type_description
_atom_type_scat_dispersion_real
_atom_type_scat_dispersion_imag
_atom_type_scat_source
C C 0.0033 0.0016 'International Tables Vol C Tables 4.2.6.8 and 6.1.1.4'
H H 0.0000 0.0000 'International Tables Vol C Tables 4.2.6.8 and 6.1.1.4'
N N 0.0061 0.0033 'International Tables Vol C Tables 4.2.6.8 and 6.1.1.4'
P P 0.1023 0.0942 'International Tables Vol C Tables 4.2.6.8 and 6.1.1.4'
U U -9.6767 9.6646 'International Tables Vol C Tables 4.2.6.8 and 6.1.1.4'

loop_
_geom_angle_atom_site_label_1
_geom_angle_atom_site_label_2
_geom_angle_atom_site_label_3
_geom_angle
_geom_angle_site_symmetry_1
_geom_angle_site_symmetry_3
_geom_angle_publ_flag
N6A U1A N1A 81.01(17) . . ?
N6A U1A N4A 122.51(18) . . ?
N1A U1A N4A 149.26(18) . . ?
N6A U1A N7A 93.07(18) . . ?
N1A U1A N7A 119.80(17) . . ?
N4A U1A N7A 81.36(18) . . ?
N6A U1A N3A 145.30(18) . . ?
N1A U1A N3A 116.70(17) . . ?
N4A U1A N3A 32.77(17) . . ?
N7A U1A N3A 101.58(17) . . ?
N6A U1A N8A 76.49(18) . . ?
N1A U1A N8A 88.34(17) . . ?
N4A U1A N8A 114.76(18) . . ?
N7A U1A N8A 33.42(16) . . ?
N3A U1A N8A 130.10(18) . . ?
N6A U1A N5A 33.40(16) . . ?
N1A U1A N5A 114.42(17) . . ?
N4A U1A N5A 90.92(17) . . ?
N7A U1A N5A 76.92(17) . . ?
N3A U1A N5A 120.45(17) . . ?
N8A U1A N5A 78.60(17) . . ?
N6A U1A N2A 99.47(17) . . ?
N1A U1A N2A 33.25(17) . . ?
N4A U1A N2A 117.08(18) . . ?
N7A U1A N2A 145.25(17) . . ?
N3A U1A N2A 86.18(17) . . ?
N8A U1A N2A 119.48(17) . . ?
N5A U1A N2A 128.10(17) . . ?
N6A U1A P2A 139.86(13) . 1_455 ?
N1A U1A P2A 73.13(12) . 1_455 ?
N4A U1A P2A 93.82(12) . 1_455 ?
N7A U1A P2A 74.70(13) . 1_455 ?
N3A U1A P2A 74.75(13) . 1_455 ?
N8A U1A P2A 72.66(13) . 1_455 ?
N5A U1A P2A 150.15(13) . 1_455 ?
N2A U1A P2A 74.89(12) . 1_455 ?
N6A U1A P1A 74.27(13) . . ?
N1A U1A P1A 97.36(12) . . ?
N4A U1A P1A 73.67(12) . . ?
N7A U1A P1A 138.64(13) . . ?
N3A U1A P1A 73.99(12) . . ?
N8A U1A P1A 148.88(13) . . ?
N5A U1A P1A 71.17(13) . . ?
N2A U1A P1A 76.10(12) . . ?
P2A U1A P1A 138.26(5) 1_455 . ?
C26A P2A C25A 100.5(3) . . ?
C26A P2A C22A 89.5(6) . . ?
C25A P2A C22A 113.3(6) . . ?
C26A P2A C22B 114.4(6) . . ?
C25A P2A C22B 89.3(6) . . ?
C22A P2A C22B 31.3(6) . . ?
C26A P2A U1A 112.9(2) . 1_655 ?
C25A P2A U1A 119.3(2) . 1_655 ?
C22A P2A U1A 115.9(5) . 1_655 ?
C22B P2A U1A 117.4(5) . 1_655 ?
C23A P1A C24A 99.7(5) . . ?
C23A P1A C21A 113.3(7) . . ?
C24A P1A C21A 90.9(7) . . ?
C23A P1A C21B 90.8(6) . . ?
C24A P1A C21B 112.8(6) . . ?
C21A P1A C21B 28.5(6) . . ?
C23A P1A U1A 113.2(3) . . ?
C24A P1A U1A 119.5(3) . . ?
C21A P1A U1A 117.3(5) . . ?
C21B P1A U1A 115.8(5) . . ?
C1A N1A N2A 108.2(5) . . ?
C1A N1A U1A 176.6(5) . . ?
N2A N1A U1A 75.1(3) . . ?
C3A N2A N1A 107.6(5) . . ?
C3A N2A U1A 178.9(5) . . ?
N1A N2A U1A 71.7(3) . . ?
C6A N3A N4A 109.2(5) . . ?
C6A N3A U1A 177.6(5) . . ?
N4A N3A U1A 73.2(3) . . ?
C8A N4A N3A 107.6(5) . . ?
C8A N4A U1A 178.2(5) . . ?
N3A N4A U1A 74.1(3) . . ?
C11A N5A N6A 107.6(5) . . ?
C11A N5A U1A 156.8(4) . . ?
N6A N5A U1A 71.6(3) . . ?
C13A N6A N5A 107.8(5) . . ?
C13A N6A U1A 157.7(5) . . ?
N5A N6A U1A 75.0(3) . . ?
C16A N7A N8A 107.3(5) . . ?
C16A N7A U1A 160.8(5) . . ?
N8A N7A U1A 73.8(3) . . ?
C18A N8A N7A 108.8(5) . . ?
C18A N8A U1A 160.7(5) . . ?
N7A N8A U1A 72.8(3) . . ?
N1A C1A C2A 108.9(7) . . ?
N1A C1A C4A 120.6(7) . . ?
C2A C1A C4A 130.5(6) . . ?
C3A C2A C1A 105.1(6) . . ?
N2A C3A C2A 110.1(6) . . ?
N2A C3A C5A 120.8(7) . . ?
C2A C3A C5A 129.0(6) . . ?
N3A C6A C7A 107.7(6) . . ?
N3A C6A C9A 122.0(6) . . ?
C7A C6A C9A 130.3(6) . . ?
C8A C7A C6A 105.8(6) . . ?
N4A C8A C7A 109.7(6) . . ?
N4A C8A C10A 120.1(7) . . ?
C7A C8A C10A 130.2(7) . . ?
N5A C11A C12A 110.7(6) . . ?
N5A C11A C14A 119.8(7) . . ?
C12A C11A C14A 129.4(7) . . ?
C11A C12A C13A 105.0(6) . . ?
N6A C13A C12A 108.9(6) . . ?
N6A C13A C15A 121.4(6) . . ?
C12A C13A C15A 129.7(6) . . ?
N7A C16A C17A 109.2(6) . . ?
N7A C16A C19A 121.2(7) . . ?
C17A C16A C19A 129.7(7) . . ?
C18A C17A C16A 106.3(6) . . ?
N8A C18A C17A 108.4(6) . . ?
N8A C18A C20A 120.5(6) . . ?
C17A C18A C20A 131.1(7) . . ?
C22A C21A P1A 115.0(11) . . ?
C21A C22A P2A 113.0(12) . . ?
C22B C21B P1A 110.6(11) . . ?
C21B C22B P2A 112.0(10) . . ?

loop_
_geom_bond_atom_site_label_1
_geom_bond_atom_site_label_2
_geom_bond_distance
_geom_bond_site_symmetry_2
_geom_bond_publ_flag
U1A N6A 2.398(5) . ?
U1A N1A 2.403(5) . ?
U1A N4A 2.407(5) . ?
U1A N7A 2.413(5) . ?
U1A N3A 2.418(5) . ?
U1A N8A 2.425(5) . ?
U1A N5A 2.441(5) . ?
U1A N2A 2.446(5) . ?
U1A P2A 3.0573(16) 1_455 ?
U1A P1A 3.0645(18) . ?
P2A C26A 1.796(7) . ?
P2A C25A 1.807(7) . ?
P2A C22A 1.831(13) . ?
P2A C22B 1.873(17) . ?
P2A U1A 3.0572(16) 1_655 ?
P1A C23A 1.798(8) . ?
P1A C24A 1.805(8) . ?
P1A C21A 1.832(17) . ?
P1A C21B 1.852(16) . ?
N1A C1A 1.341(8) . ?
N1A N2A 1.388(7) . ?
N2A C3A 1.326(8) . ?
N3A C6A 1.343(8) . ?
N3A N4A 1.361(7) . ?
N4A C8A 1.342(8) . ?
N5A C11A 1.327(8) . ?
N5A N6A 1.392(7) . ?
N6A C13A 1.344(8) . ?
N7A C16A 1.326(8) . ?
N7A N8A 1.391(7) . ?
N8A C18A 1.324(8) . ?
C1A C2A 1.392(10) . ?
C1A C4A 1.507(10) . ?
C2A C3A 1.390(9) . ?
C3A C5A 1.493(9) . ?
C6A C7A 1.401(9) . ?
C6A C9A 1.495(9) . ?
C7A C8A 1.370(10) . ?
C8A C10A 1.508(9) . ?
C11A C12A 1.374(10) . ?
C11A C14A 1.508(9) . ?
C12A C13A 1.404(9) . ?
C13A C15A 1.473(9) . ?
C16A C17A 1.383(10) . ?
C16A C19A 1.516(9) . ?
C17A C18A 1.380(9) . ?
C18A C20A 1.500(9) . ?
C21A C22A 1.50(2) . ?
C21B C22B 1.51(2) . ?
